data_7225160
loop_
_publ_author_name
'Nauha, Elisa'
'Naumov, Pan\<ce'
'Lusi, Matteo'

_publ_section_title
;
 Fine-tuning of a thermosalient phase transition by solid solutions
;
_journal_issue 25
_journal_name_full CrystEngComm
_journal_page_first 4699
_journal_paper_doi 10.1039/C6CE00762G
_journal_volume 18
_journal_year 2016
_chemical_formula_sum 'C10 H8 Br0.9 Cl1.1 N2 Zn'
_chemical_formula_weight 332.48
_chemical_name_systematic
;
 ?
;
_space_group_crystal_system monoclinic
_space_group_IT_number 15
_space_group_name_Hall '-C 2yc'
_space_group_name_H-M_alt 'C 1 2/c 1'
_symmetry_space_group_name_Hall '-C 2yc'
_symmetry_space_group_name_H-M 'C 1 2/c 1'
_atom_sites_solution_hydrogens geom
_audit_creation_method SHELXL-2013
_audit_update_record
;
2016-03-18 deposited with the CCDC.
2016-05-09 downloaded from the CCDC.
;
_cell_angle_alpha 90
_cell_angle_beta 97.2146(16)
_cell_angle_gamma 90
_cell_formula_units_Z 4
_cell_length_a 10.6281(12)
_cell_length_b 14.7546(16)
_cell_length_c 7.6742(8)
_cell_measurement_temperature 320(2)
_cell_volume 1193.9(2)
_computing_structure_refinement 'SHELXL-2013 (Sheldrick, 2013)'
_diffrn_ambient_temperature 320(2)
_diffrn_measured_fraction_theta_full 1.000
_diffrn_measured_fraction_theta_max 0.998
_diffrn_radiation_type MoK\a
_diffrn_radiation_wavelength 0.71073
_diffrn_reflns_av_R_equivalents 0.0180
_diffrn_reflns_av_unetI/netI 0.0125
_diffrn_reflns_Laue_measured_fraction_full 1.000
_diffrn_reflns_Laue_measured_fraction_max 0.998
_diffrn_reflns_limit_h_max 14
_diffrn_reflns_limit_h_min -14
_diffrn_reflns_limit_k_max 20
_diffrn_reflns_limit_k_min -20
_diffrn_reflns_limit_l_max 10
_diffrn_reflns_limit_l_min -10
_diffrn_reflns_number 9629
_diffrn_reflns_point_group_measured_fraction_full 1.000
_diffrn_reflns_point_group_measured_fraction_max 0.998
_diffrn_reflns_theta_full 25.242
_diffrn_reflns_theta_max 29.142
_diffrn_reflns_theta_min 2.374
_exptl_absorpt_coefficient_mu 5.283
_exptl_absorpt_correction_T_max 0.7458
_exptl_absorpt_correction_T_min 0.5884
_exptl_absorpt_correction_type multi-scan
_exptl_absorpt_process_details sadabs
_exptl_crystal_colour colorless
_exptl_crystal_density_diffrn 1.850
_exptl_crystal_description block
_exptl_crystal_F_000 649
_exptl_crystal_size_max 0.130
_exptl_crystal_size_mid 0.100
_exptl_crystal_size_min 0.080
_refine_diff_density_max 0.337
_refine_diff_density_min -0.327
_refine_diff_density_rms 0.065
_refine_ls_extinction_method none
_refine_ls_goodness_of_fit_ref 1.165
_refine_ls_hydrogen_treatment constr
_refine_ls_matrix_type full
_refine_ls_number_parameters 79
_refine_ls_number_reflns 1612
_refine_ls_number_restraints 0
_refine_ls_restrained_S_all 1.165
_refine_ls_R_factor_all 0.0461
_refine_ls_R_factor_gt 0.0354
_refine_ls_shift/su_max 0.000
_refine_ls_shift/su_mean 0.000
_refine_ls_structure_factor_coef Fsqd
_refine_ls_weighting_details 'w=1/[\s^2^(Fo^2^)+(0.0243P)^2^+2.6296P] where P=(Fo^2^+2Fc^2^)/3'
_refine_ls_weighting_scheme calc
_refine_ls_wR_factor_gt 0.0809
_refine_ls_wR_factor_ref 0.0846
_reflns_Friedel_coverage 0.000
_reflns_number_gt 1333
_reflns_number_total 1612
_reflns_threshold_expression 'I > 2\s(I)'
_cod_data_source_file c6ce00762g3.cif
_cod_data_source_block 1x50_320K
_cod_depositor_comments 'Adding full bibliography for 7225150--7225163.cif.'
_cod_original_formula_sum 'C10 H8 Br0.90 Cl1.10 N2 Zn'
_cod_database_code 7225160
_shelx_space_group_comment
;
The symmetry employed for this shelxl refinement is uniquely defined
by the following loop, which should always be used as a source of
symmetry information in preference to the above space-group names.
They are only intended as comments.
;
_shelx_estimated_absorpt_t_min 0.547
_shelx_estimated_absorpt_t_max 0.677
_shelxl_version_number 2013-4

loop_
_space_group_symop_operation_xyz
'x, y, z'
'-x, y, -z+1/2'
'x+1/2, y+1/2, z'
'-x+1/2, y+1/2, -z+1/2'
'-x, -y, -z'
'x, -y, z-1/2'
'-x+1/2, -y+1/2, -z'
'x+1/2, -y+1/2, z-1/2'

loop_
_atom_site_label
_atom_site_type_symbol
_atom_site_fract_x
_atom_site_fract_y
_atom_site_fract_z
_atom_site_U_iso_or_equiv
_atom_site_adp_type
_atom_site_occupancy
_atom_site_site_symmetry_order
_atom_site_calc_flag
_atom_site_refinement_flags_posn
_atom_site_refinement_flags_adp
_atom_site_refinement_flags_occupancy
_atom_site_disorder_assembly
_atom_site_disorder_group
Zn1 Zn 0.0000 0.29823(3) 0.2500 0.04741(18) Uani 1 2 d S T P . .
Br1 Br -0.0084(7) 0.2155(3) 0.0002(7) 0.0673(9) Uani 0.450(4) 1 d . . P A 1
Cl1 Cl -0.0278(13) 0.2182(5) -0.0082(14) 0.068(2) Uani 0.550(4) 1 d . . P A 2
N1 N 0.1211(2) 0.40450(17) 0.2235(3) 0.0467(6) Uani 1 1 d . . . . .
C1 C 0.0674(3) 0.48645(19) 0.2332(4) 0.0460(7) Uani 1 1 d . . . . .
C2 C 0.1353(4) 0.5646(3) 0.2106(5) 0.0721(11) Uani 1 1 d . . . . .
H2 H 0.0979 0.6212 0.2186 0.086 Uiso 1 1 calc R U . . .
C3 C 0.2590(5) 0.5575(4) 0.1760(6) 0.0916(16) Uani 1 1 d . . . . .
H3 H 0.3063 0.6094 0.1614 0.110 Uiso 1 1 calc R U . . .
C4 C 0.3119(4) 0.4738(4) 0.1633(6) 0.0860(14) Uani 1 1 d . . . . .
H4 H 0.3948 0.4680 0.1382 0.103 Uiso 1 1 calc R U . . .
C5 C 0.2408(3) 0.3982(3) 0.1883(5) 0.0661(9) Uani 1 1 d . . . . .
H5 H 0.2770 0.3411 0.1806 0.079 Uiso 1 1 calc R U . . .

loop_
_atom_site_aniso_label
_atom_site_aniso_U_11
_atom_site_aniso_U_22
_atom_site_aniso_U_33
_atom_site_aniso_U_23
_atom_site_aniso_U_13
_atom_site_aniso_U_12
Zn1 0.0604(3) 0.0367(3) 0.0473(3) 0.000 0.0154(2) 0.000
Br1 0.0859(13) 0.0645(13) 0.0547(14) -0.0170(9) 0.0214(10) -0.0044(9)
Cl1 0.107(6) 0.050(2) 0.0475(19) -0.0052(15) 0.014(2) -0.027(3)
N1 0.0451(13) 0.0514(14) 0.0434(13) 0.0024(11) 0.0055(10) -0.0058(11)
C1 0.0585(17) 0.0435(15) 0.0335(13) 0.0036(11) -0.0043(12) -0.0088(13)
C2 0.093(3) 0.053(2) 0.065(2) 0.0107(17) -0.006(2) -0.023(2)
C3 0.096(4) 0.105(4) 0.072(3) 0.015(3) 0.003(2) -0.058(3)
C4 0.059(2) 0.132(4) 0.068(3) 0.007(3) 0.0090(19) -0.034(3)
C5 0.0509(19) 0.091(3) 0.056(2) 0.0034(19) 0.0072(16) -0.0009(18)

loop_
_atom_type_symbol
_atom_type_description
_atom_type_scat_dispersion_real
_atom_type_scat_dispersion_imag
_atom_type_scat_source
C C 0.0033 0.0016 'International Tables Vol C Tables 4.2.6.8 and 6.1.1.4'
H H 0.0000 0.0000 'International Tables Vol C Tables 4.2.6.8 and 6.1.1.4'
N N 0.0061 0.0033 'International Tables Vol C Tables 4.2.6.8 and 6.1.1.4'
Cl Cl 0.1484 0.1585 'International Tables Vol C Tables 4.2.6.8 and 6.1.1.4'
Zn Zn 0.2839 1.4301 'International Tables Vol C Tables 4.2.6.8 and 6.1.1.4'
Br Br -0.2901 2.4595 'International Tables Vol C Tables 4.2.6.8 and 6.1.1.4'

loop_
_geom_angle_atom_site_label_1
_geom_angle_atom_site_label_2
_geom_angle_atom_site_label_3
_geom_angle
_geom_angle_site_symmetry_1
_geom_angle_site_symmetry_3
N1 Zn1 N1 80.51(15) 2 .
N1 Zn1 Br1 106.62(14) 2 2
N1 Zn1 Br1 122.44(19) . 2
N1 Zn1 Br1 122.44(19) 2 .
N1 Zn1 Br1 106.62(14) . .
Br1 Zn1 Br1 114.8(2) 2 .
N1 Zn1 Cl1 117.6(3) 2 .
N1 Zn1 Cl1 108.7(2) . .
N1 Zn1 Cl1 108.7(2) 2 2
N1 Zn1 Cl1 117.6(3) . 2
Cl1 Zn1 Cl1 118.1(4) . 2
C5 N1 C1 119.7(3) . .
C5 N1 Zn1 126.2(3) . .
C1 N1 Zn1 114.0(2) . .
N1 C1 C2 120.8(3) . .
N1 C1 C1 115.76(17) . 2
C2 C1 C1 123.4(2) . 2
C3 C2 C1 119.1(4) . .
C3 C2 H2 120.5 . .
C1 C2 H2 120.5 . .
C4 C3 C2 119.6(4) . .
C4 C3 H3 120.2 . .
C2 C3 H3 120.2 . .
C3 C4 C5 119.1(4) . .
C3 C4 H4 120.5 . .
C5 C4 H4 120.5 . .
N1 C5 C4 121.7(4) . .
N1 C5 H5 119.1 . .
C4 C5 H5 119.1 . .

loop_
_geom_bond_atom_site_label_1
_geom_bond_atom_site_label_2
_geom_bond_distance
_geom_bond_site_symmetry_2
Zn1 N1 2.054(2) 2
Zn1 N1 2.054(2) .
Zn1 Br1 2.265(5) 2
Zn1 Br1 2.265(5) .
Zn1 Cl1 2.294(10) .
Zn1 Cl1 2.294(10) 2
N1 C5 1.337(4) .
N1 C1 1.343(4) .
C1 C2 1.383(4) .
C1 C1 1.487(7) 2
C2 C3 1.378(7) .
C2 H2 0.9300 .
C3 C4 1.365(7) .
C3 H3 0.9300 .
C4 C5 1.374(6) .
C4 H4 0.9300 .
C5 H5 0.9300 .

loop_
_geom_torsion_atom_site_label_1
_geom_torsion_atom_site_label_2
_geom_torsion_atom_site_label_3
_geom_torsion_atom_site_label_4
_geom_torsion
_geom_torsion_site_symmetry_1
_geom_torsion_site_symmetry_4
C5 N1 C1 C2 -1.2(4) . .
Zn1 N1 C1 C2 -177.3(2) . .
C5 N1 C1 C1 178.0(3) . 2
Zn1 N1 C1 C1 1.9(4) . 2
N1 C1 C2 C3 0.6(5) . .
C1 C1 C2 C3 -178.5(4) 2 .
C1 C2 C3 C4 0.5(6) . .
C2 C3 C4 C5 -1.1(7) . .
C1 N1 C5 C4 0.7(5) . .
Zn1 N1 C5 C4 176.3(3) . .
C3 C4 C5 N1 0.5(6) . .
